data_4515771
loop_
_publ_author_name
'Zhang, Bo-Sheng'
'Li, Yuke'
'An, Yang'
'Zhang, Zhe'
'Liu, Ce'
'Wang, Xin-Gang'
'Liang, Yong-Min'

_publ_section_title
;
 Carboxylate Ligand-Exchanged Amination/C(sp3)--H Arylation Reaction via
 Pd/Norbornene Cooperative Catalysis
;
_journal_issue 12
_journal_name_full 'ACS Catalysis'
_journal_page_first 11827
_journal_paper_doi 10.1021/acscatal.8b04163
_journal_volume 8
_journal_year 2018
_chemical_formula_moiety 'C18 H26 N2 O3'
_chemical_formula_sum 'C18 H26 N2 O3'
_chemical_formula_weight 318.41
_space_group_crystal_system monoclinic
_space_group_IT_number 14
_space_group_name_Hall '-P 2yn'
_space_group_name_H-M_alt 'P 1 21/n 1'
_atom_sites_solution_hydrogens geom
_atom_sites_solution_primary direct
_atom_sites_solution_secondary difmap
_audit_creation_date 2018-09-14
_audit_creation_method
;
Olex2 1.2
(compiled 2018.05.29 svn.r3508 for OlexSys, GUI svn.r5506)
;
_cell_angle_alpha 90.00
_cell_angle_beta 99.380(9)
_cell_angle_gamma 90.00
_cell_formula_units_Z 4
_cell_length_a 9.2992(11)
_cell_length_b 15.1980(11)
_cell_length_c 12.6751(8)
_cell_measurement_reflns_used 1387
_cell_measurement_temperature 293(2)
_cell_measurement_theta_max 22.9690
_cell_measurement_theta_min 3.8690
_cell_volume 1767.4(3)
_computing_cell_refinement
;
CrysAlisPro, Agilent Technologies,
Version 1.171.36.28 (release 01-02-2013 CrysAlis171 .NET)
(compiled Feb  1 2013,16:14:44)
;
_computing_data_collection
;
CrysAlisPro, Agilent Technologies,
Version 1.171.36.28 (release 01-02-2013 CrysAlis171 .NET)
(compiled Feb  1 2013,16:14:44)
;
_computing_data_reduction
;
CrysAlisPro, Agilent Technologies,
Version 1.171.36.28 (release 01-02-2013 CrysAlis171 .NET)
(compiled Feb  1 2013,16:14:44)
;
_computing_molecular_graphics 'Olex2 (Dolomanov et al., 2009)'
_computing_publication_material 'Olex2 (Dolomanov et al., 2009)'
_computing_structure_refinement 'ShelXL (Sheldrick, 2015)'
_computing_structure_solution 'ShelXS (Sheldrick, 2008)'
_diffrn_ambient_temperature 293(2)
_diffrn_detector_area_resol_mean 16.0733
_diffrn_measured_fraction_theta_full 0.997
_diffrn_measured_fraction_theta_max 0.997
_diffrn_measurement_details
;
#__ type_ start__ end____ width___ exp.time_
  1 omega  -19.00   14.00   1.5000    5.0000
omega____ theta____ kappa____ phi______ frames
    -      -19.5836  -99.0000  120.0000 22

#__ type_ start__ end____ width___ exp.time_
  2 omega  -16.00   20.00   1.5000    5.0000
omega____ theta____ kappa____ phi______ frames
    -      -19.5836  -99.0000  -30.0000 24

#__ type_ start__ end____ width___ exp.time_
  3 omega   51.00   78.00   1.5000    5.0000
omega____ theta____ kappa____ phi______ frames
    -       22.9430 -178.0000  -90.0000 18

#__ type_ start__ end____ width___ exp.time_
  4 omega   -7.00   66.50   1.5000    5.0000
omega____ theta____ kappa____ phi______ frames
    -       22.9430  -99.0000 -120.0000 49

#__ type_ start__ end____ width___ exp.time_
  5 omega    7.00   82.00   1.5000    5.0000
omega____ theta____ kappa____ phi______ frames
    -       22.9430   38.0000    0.0000 50
;
_diffrn_measurement_device_type 'SuperNova, Dual, Cu at zero, Eos'
_diffrn_measurement_method '\w scans'
_diffrn_orient_matrix_UB_11 0.0701751000
_diffrn_orient_matrix_UB_12 -0.0133267000
_diffrn_orient_matrix_UB_13 0.0255998000
_diffrn_orient_matrix_UB_21 -0.0093619000
_diffrn_orient_matrix_UB_22 -0.0410177000
_diffrn_orient_matrix_UB_23 -0.0268862000
_diffrn_orient_matrix_UB_31 0.0310858000
_diffrn_orient_matrix_UB_32 0.0177997000
_diffrn_orient_matrix_UB_33 -0.0428908000
_diffrn_radiation_monochromator mirror
_diffrn_radiation_type MoK\a
_diffrn_radiation_wavelength 0.71073
_diffrn_reflns_av_R_equivalents 0.0342
_diffrn_reflns_av_unetI/netI 0.0570
_diffrn_reflns_limit_h_max 7
_diffrn_reflns_limit_h_min -11
_diffrn_reflns_limit_k_max 18
_diffrn_reflns_limit_k_min -17
_diffrn_reflns_limit_l_max 15
_diffrn_reflns_limit_l_min -14
_diffrn_reflns_number 6801
_diffrn_reflns_theta_full 26.02
_diffrn_reflns_theta_max 26.02
_diffrn_reflns_theta_min 3.48
_diffrn_source 'SuperNova (Mo) X-ray Source'
_exptl_absorpt_coefficient_mu 0.081
_exptl_absorpt_correction_T_max 1.00000
_exptl_absorpt_correction_T_min 0.69663
_exptl_absorpt_correction_type multi-scan
_exptl_absorpt_process_details
;
CrysAlisPro, Agilent Technologies,
Version 1.171.36.28 (release 01-02-2013 CrysAlis171 .NET)
(compiled Feb  1 2013,16:14:44)
Empirical absorption correction using spherical harmonics,
 implemented in SCALE3 ABSPACK scaling algorithm.
;
_exptl_crystal_colour 'clear light colourless'
_exptl_crystal_colour_lustre clear
_exptl_crystal_colour_modifier light
_exptl_crystal_colour_primary colourless
_exptl_crystal_density_diffrn 1.197
_exptl_crystal_density_method 'not measured'
_exptl_crystal_description block
_exptl_crystal_F_000 688
_exptl_crystal_size_max 0.17
_exptl_crystal_size_mid 0.15
_exptl_crystal_size_min 0.13
_refine_diff_density_max 0.428
_refine_diff_density_min -0.489
_refine_diff_density_rms 0.232
_refine_ls_extinction_method none
_refine_ls_goodness_of_fit_ref 1.053
_refine_ls_hydrogen_treatment mixed
_refine_ls_matrix_type full
_refine_ls_number_parameters 220
_refine_ls_number_reflns 3477
_refine_ls_number_restraints 0
_refine_ls_restrained_S_all 1.053
_refine_ls_R_factor_all 0.1051
_refine_ls_R_factor_gt 0.0647
_refine_ls_shift/su_max 0.000
_refine_ls_shift/su_mean 0.000
_refine_ls_structure_factor_coef Fsqd
_refine_ls_weighting_details 'calc w=1/[\s^2^(Fo^2^)+(0.0734P)^2^+0.1545P] where P=(Fo^2^+2Fc^2^)/3'
_refine_ls_weighting_scheme calc
_refine_ls_wR_factor_gt 0.1416
_refine_ls_wR_factor_ref 0.1775
_reflns_number_gt 2133
_reflns_number_total 3477
_reflns_threshold_expression >2sigma(I)
_cod_data_source_file cs8b04163_si_002.cif
_cod_data_source_block zhangbsh_0903
_cod_database_code 4515771
_reflns_odcompleteness_completeness 99.63
_reflns_odcompleteness_iscentric 1
_reflns_odcompleteness_theta 26.32
_olex2_refinement_description
;
1. Fixed Uiso
 At 1.2 times of:
  All C(H) groups, All C(H,H) groups
 At 1.5 times of:
  All C(H,H,H) groups
2.a Ternary CH refined with riding coordinates:
 C16(H16)
2.b Secondary CH2 refined with riding coordinates:
 C10(H10a,H10b), C18(H18a,H18b), C19(H19a,H19b), C20(H20a,H20b)
2.c Aromatic/amide H refined with riding coordinates:
 C11(H11), C12(H12), C17(H17)
2.d Idealised Me refined as rotating group:
 C13(H13a,H13b,H13c), C14(H14a,H14b,H14c), C22(H22a,H22b,H22c), C23(H23a,H23b,
 H23c)
;
_olex2_date_sample_data_collection 2018-09-04
_olex2_submission_special_instructions 'No special instructions were received'

loop_
_space_group_symop_id
_space_group_symop_operation_xyz
1 'x, y, z'
2 '-x+1/2, y+1/2, -z+1/2'
3 '-x, -y, -z'
4 'x-1/2, -y-1/2, z-1/2'

loop_
_atom_site_label
_atom_site_type_symbol
_atom_site_fract_x
_atom_site_fract_y
_atom_site_fract_z
_atom_site_U_iso_or_equiv
_atom_site_adp_type
_atom_site_occupancy
_atom_site_calc_flag
_atom_site_refinement_flags_posn
N1 N 0.7852(2) 0.01619(12) 0.00357(12) 0.0443(5) Uani 1 d .
O2 O 0.8045(2) -0.09985(11) -0.10689(13) 0.0639(5) Uani 1 d .
O3 O 0.7600(2) -0.12093(10) 0.06079(12) 0.0581(5) Uani 1 d .
N4 N 0.7664(2) 0.32398(12) -0.03180(15) 0.0500(5) Uani 1 d .
C5 C 0.7757(2) 0.08351(14) -0.07426(15) 0.0419(5) Uani 1 d .
C6 C 0.7836(2) 0.16480(15) -0.02544(16) 0.0423(5) Uani 1 d .
C7 C 0.7850(3) -0.07036(15) -0.02179(17) 0.0462(6) Uani 1 d .
C8 C 0.7675(3) 0.05560(15) 0.10974(15) 0.0423(5) Uani 1 d .
C9 C 0.7662(3) 0.24205(15) -0.08532(17) 0.0463(6) Uani 1 d .
C10 C 0.8048(3) 0.15301(14) 0.09336(16) 0.0488(6) Uani 1 d .
H10A H 0.7404 0.1915 0.1250 0.059 Uiso 1 calc R
H10B H 0.9048 0.1656 0.1252 0.059 Uiso 1 calc R
C11 C 0.7514(3) 0.07543(17) -0.18465(16) 0.0550(7) Uani 1 d .
H11 H 0.7462 0.0206 -0.2176 0.066 Uiso 1 calc R
C12 C 0.7354(3) 0.15229(17) -0.24364(18) 0.0648(8) Uani 1 d .
H12 H 0.7195 0.1486 -0.3179 0.078 Uiso 1 calc R
C13 C 0.8741(3) 0.01768(17) 0.20320(16) 0.0574(7) Uani 1 d .
H13A H 0.8464 -0.0416 0.2167 0.086 Uiso 1 calc GR
H13B H 0.8720 0.0528 0.2658 0.086 Uiso 1 calc GR
H13C H 0.9707 0.0180 0.1858 0.086 Uiso 1 calc GR
C14 C 0.6099(3) 0.04506(17) 0.12730(19) 0.0559(7) Uani 1 d .
H14A H 0.5460 0.0725 0.0696 0.084 Uiso 1 calc GR
H14B H 0.5980 0.0724 0.1936 0.084 Uiso 1 calc GR
H14C H 0.5867 -0.0164 0.1298 0.084 Uiso 1 calc GR
O15 O 0.8182(3) 0.50105(12) 0.0355(2) 0.0870(7) Uani 1 d .
C16 C 0.7681(3) -0.21573(16) 0.0475(2) 0.0665(8) Uani 1 d .
H16 H 0.8385 -0.2289 0.0000 0.080 Uiso 1 calc R
C17 C 0.7421(3) 0.23402(17) -0.19668(18) 0.0596(7) Uani 1 d .
H17 H 0.7305 0.2842 -0.2392 0.072 Uiso 1 calc R
C18 C 0.9051(3) 0.35130(16) 0.0307(2) 0.0570(7) Uani 1 d .
H18A H 0.9733 0.3657 -0.0170 0.068 Uiso 1 calc R
H18B H 0.9459 0.3033 0.0765 0.068 Uiso 1 calc R
C19 C 0.7035(4) 0.39806(17) -0.0957(2) 0.0781(9) Uani 1 d .
H19A H 0.6097 0.3814 -0.1360 0.094 Uiso 1 calc R
H19B H 0.7668 0.4148 -0.1460 0.094 Uiso 1 calc R
C20 C 0.8832(4) 0.42977(19) 0.0976(3) 0.0780(9) Uani 1 d .
H20A H 0.8219 0.4134 0.1494 0.094 Uiso 1 calc R
H20B H 0.9768 0.4483 0.1366 0.094 Uiso 1 calc R
C21 C 0.6848(4) 0.4738(2) -0.0246(4) 0.0874(11) Uani 1 d .
C22 C 0.6218(4) -0.2494(2) -0.0021(4) 0.1206(15) Uani 1 d .
H22A H 0.5524 -0.2374 0.0444 0.181 Uiso 1 calc GR
H22B H 0.6272 -0.3117 -0.0131 0.181 Uiso 1 calc GR
H22C H 0.5917 -0.2207 -0.0696 0.181 Uiso 1 calc GR
C23 C 0.8242(5) -0.2506(2) 0.1558(3) 0.1236(16) Uani 1 d .
H23A H 0.9154 -0.2227 0.1831 0.185 Uiso 1 calc GR
H23B H 0.8385 -0.3130 0.1517 0.185 Uiso 1 calc GR
H23C H 0.7552 -0.2385 0.2026 0.185 Uiso 1 calc GR
H21A H 0.617(4) 0.454(2) 0.027(3) 0.112(12) Uiso 1 d .
H21B H 0.651(4) 0.522(2) -0.068(3) 0.111(12) Uiso 1 d .

loop_
_atom_site_aniso_label
_atom_site_aniso_U_11
_atom_site_aniso_U_22
_atom_site_aniso_U_33
_atom_site_aniso_U_23
_atom_site_aniso_U_13
_atom_site_aniso_U_12
N1 0.0613(13) 0.0335(10) 0.0385(10) 0.0022(8) 0.0099(9) -0.0011(9)
O2 0.0981(15) 0.0432(10) 0.0563(10) -0.0060(8) 0.0298(9) -0.0025(10)
O3 0.0825(13) 0.0360(9) 0.0599(10) 0.0056(7) 0.0239(9) 0.0014(9)
N4 0.0522(13) 0.0339(11) 0.0623(11) 0.0072(9) 0.0048(10) 0.0023(9)
C5 0.0495(14) 0.0384(12) 0.0366(11) 0.0046(9) 0.0040(9) -0.0028(11)
C6 0.0473(14) 0.0403(13) 0.0382(11) 0.0010(9) 0.0038(9) -0.0012(11)
C7 0.0551(15) 0.0381(13) 0.0469(13) 0.0027(10) 0.0125(10) -0.0016(11)
C8 0.0523(14) 0.0409(12) 0.0332(10) -0.0019(9) 0.0058(9) -0.0030(11)
C9 0.0513(14) 0.0370(13) 0.0493(12) 0.0066(10) 0.0042(10) -0.0024(11)
C10 0.0647(17) 0.0372(13) 0.0436(12) -0.0008(10) 0.0063(11) -0.0036(12)
C11 0.0728(18) 0.0512(15) 0.0400(12) -0.0029(11) 0.0060(11) -0.0062(14)
C12 0.088(2) 0.0657(18) 0.0377(12) 0.0091(12) 0.0018(12) -0.0053(16)
C13 0.0642(17) 0.0576(16) 0.0477(13) 0.0072(11) 0.0012(12) -0.0017(14)
C14 0.0584(16) 0.0534(15) 0.0573(14) -0.0045(12) 0.0138(12) -0.0029(13)
O15 0.0778(16) 0.0417(12) 0.1432(19) -0.0109(12) 0.0236(14) 0.0025(11)
C16 0.087(2) 0.0303(13) 0.0898(19) 0.0097(13) 0.0363(16) 0.0095(14)
C17 0.0745(19) 0.0511(15) 0.0499(14) 0.0138(12) 0.0002(12) -0.0027(14)
C18 0.0533(16) 0.0404(14) 0.0773(16) -0.0068(12) 0.0106(13) -0.0032(13)
C19 0.084(2) 0.0467(17) 0.097(2) 0.0206(15) -0.0030(17) 0.0085(16)
C20 0.077(2) 0.0507(17) 0.106(2) -0.0200(16) 0.0122(17) 0.0028(16)
C21 0.076(2) 0.0450(18) 0.141(3) 0.015(2) 0.018(2) 0.0163(18)
C22 0.105(3) 0.052(2) 0.209(4) -0.020(2) 0.038(3) -0.016(2)
C23 0.194(5) 0.074(2) 0.108(3) 0.044(2) 0.038(3) 0.039(3)

loop_
_atom_type_symbol
_atom_type_description
_atom_type_scat_dispersion_real
_atom_type_scat_dispersion_imag
_atom_type_scat_source
C C 0.0033 0.0016 'International Tables Vol C Tables 4.2.6.8 and 6.1.1.4'
H H 0.0000 0.0000 'International Tables Vol C Tables 4.2.6.8 and 6.1.1.4'
N N 0.0061 0.0033 'International Tables Vol C Tables 4.2.6.8 and 6.1.1.4'
O O 0.0106 0.0060 'International Tables Vol C Tables 4.2.6.8 and 6.1.1.4'

loop_
_geom_angle_atom_site_label_1
_geom_angle_atom_site_label_2
_geom_angle_atom_site_label_3
_geom_angle
C5 N1 C8 109.41(17)
C7 N1 C5 122.66(17)
C7 N1 C8 127.05(17)
C7 O3 C16 117.12(18)
C9 N4 C18 116.21(19)
C9 N4 C19 116.4(2)
C19 N4 C18 108.8(2)
C6 C5 N1 110.03(17)
C6 C5 C11 121.4(2)
C11 C5 N1 128.4(2)
C5 C6 C9 121.19(19)
C5 C6 C10 109.44(18)
C9 C6 C10 129.3(2)
O2 C7 N1 125.3(2)
O2 C7 O3 123.4(2)
O3 C7 N1 111.27(18)
N1 C8 C10 101.64(16)
N1 C8 C13 113.04(18)
N1 C8 C14 109.61(17)
C13 C8 C10 109.56(19)
C14 C8 C10 111.3(2)
C14 C8 C13 111.35(19)
C6 C9 N4 119.24(19)
C6 C9 C17 117.5(2)
C17 C9 N4 123.2(2)
C6 C10 C8 104.75(17)
C6 C10 H10A 110.8
C6 C10 H10B 110.8
C8 C10 H10A 110.8
C8 C10 H10B 110.8
H10A C10 H10B 108.9
C5 C11 H11 121.4
C12 C11 C5 117.2(2)
C12 C11 H11 121.4
C11 C12 H12 118.8
C17 C12 C11 122.4(2)
C17 C12 H12 118.8
C8 C13 H13A 109.5
C8 C13 H13B 109.5
C8 C13 H13C 109.5
H13A C13 H13B 109.5
H13A C13 H13C 109.5
H13B C13 H13C 109.5
C8 C14 H14A 109.5
C8 C14 H14B 109.5
C8 C14 H14C 109.5
H14A C14 H14B 109.5
H14A C14 H14C 109.5
H14B C14 H14C 109.5
C21 O15 C20 109.6(2)
O3 C16 H16 109.0
O3 C16 C22 109.1(2)
O3 C16 C23 105.2(2)
C22 C16 H16 109.0
C23 C16 H16 109.0
C23 C16 C22 115.2(3)
C9 C17 H17 119.8
C12 C17 C9 120.3(2)
C12 C17 H17 119.8
N4 C18 H18A 109.6
N4 C18 H18B 109.6
N4 C18 C20 110.2(2)
H18A C18 H18B 108.1
C20 C18 H18A 109.6
C20 C18 H18B 109.6
N4 C19 H19A 109.7
N4 C19 H19B 109.7
N4 C19 C21 109.8(3)
H19A C19 H19B 108.2
C21 C19 H19A 109.7
C21 C19 H19B 109.7
O15 C20 C18 112.3(2)
O15 C20 H20A 109.1
O15 C20 H20B 109.1
C18 C20 H20A 109.1
C18 C20 H20B 109.1
H20A C20 H20B 107.9
O15 C21 C19 112.1(3)
O15 C21 H21A 108.6(19)
O15 C21 H21B 106(2)
C19 C21 H21A 108(2)
C19 C21 H21B 108(2)
H21A C21 H21B 115(3)
C16 C22 H22A 109.5
C16 C22 H22B 109.5
C16 C22 H22C 109.5
H22A C22 H22B 109.5
H22A C22 H22C 109.5
H22B C22 H22C 109.5
C16 C23 H23A 109.5
C16 C23 H23B 109.5
C16 C23 H23C 109.5
H23A C23 H23B 109.5
H23A C23 H23C 109.5
H23B C23 H23C 109.5

loop_
_geom_bond_atom_site_label_1
_geom_bond_atom_site_label_2
_geom_bond_distance
N1 C5 1.414(3)
N1 C7 1.354(3)
N1 C8 1.506(3)
O2 C7 1.208(2)
O3 C7 1.349(3)
O3 C16 1.454(3)
N4 C9 1.418(3)
N4 C18 1.459(3)
N4 C19 1.453(3)
C5 C6 1.378(3)
C5 C11 1.386(3)
C6 C9 1.393(3)
C6 C10 1.497(3)
C8 C10 1.542(3)
C8 C13 1.528(3)
C8 C14 1.526(3)
C9 C17 1.398(3)
C10 H10A 0.9700
C10 H10B 0.9700
C11 H11 0.9300
C11 C12 1.382(3)
C12 H12 0.9300
C12 C17 1.374(3)
C13 H13A 0.9600
C13 H13B 0.9600
C13 H13C 0.9600
C14 H14A 0.9600
C14 H14B 0.9600
C14 H14C 0.9600
O15 C20 1.416(3)
O15 C21 1.408(4)
C16 H16 0.9800
C16 C22 1.493(4)
C16 C23 1.485(4)
C17 H17 0.9300
C18 H18A 0.9700
C18 H18B 0.9700
C18 C20 1.496(3)
C19 H19A 0.9700
C19 H19B 0.9700
C19 C21 1.489(4)
C20 H20A 0.9700
C20 H20B 0.9700
C21 H21A 1.02(4)
C21 H21B 0.93(4)
C22 H22A 0.9600
C22 H22B 0.9600
C22 H22C 0.9600
C23 H23A 0.9600
C23 H23B 0.9600
C23 H23C 0.9600

loop_
_geom_torsion_atom_site_label_1
_geom_torsion_atom_site_label_2
_geom_torsion_atom_site_label_3
_geom_torsion_atom_site_label_4
_geom_torsion
N1 C5 C6 C9 -175.3(2)
N1 C5 C6 C10 2.0(3)
N1 C5 C11 C12 175.0(2)
N1 C8 C10 C6 20.6(2)
N4 C9 C17 C12 -176.5(2)
N4 C18 C20 O15 -56.8(3)
N4 C19 C21 O15 59.7(4)
C5 N1 C7 O2 14.6(4)
C5 N1 C7 O3 -165.31(19)
C5 N1 C8 C10 -20.4(2)
C5 N1 C8 C13 -137.7(2)
C5 N1 C8 C14 97.4(2)
C5 C6 C9 N4 176.2(2)
C5 C6 C9 C17 -0.7(4)
C5 C6 C10 C8 -14.9(3)
C5 C11 C12 C17 -0.3(4)
C6 C5 C11 C12 0.0(4)
C6 C9 C17 C12 0.3(4)
C7 N1 C5 C6 -177.8(2)
C7 N1 C5 C11 6.7(4)
C7 N1 C8 C10 170.2(2)
C7 N1 C8 C13 52.9(3)
C7 N1 C8 C14 -71.9(3)
C7 O3 C16 C22 -88.6(3)
C7 O3 C16 C23 147.2(3)
C8 N1 C5 C6 12.3(3)
C8 N1 C5 C11 -163.2(2)
C8 N1 C7 O2 -177.3(2)
C8 N1 C7 O3 2.7(3)
C9 N4 C18 C20 -169.9(2)
C9 N4 C19 C21 168.8(3)
C9 C6 C10 C8 162.2(2)
C10 C6 C9 N4 -0.5(4)
C10 C6 C9 C17 -177.4(2)
C11 C5 C6 C9 0.5(4)
C11 C5 C6 C10 177.9(2)
C11 C12 C17 C9 0.2(5)
C13 C8 C10 C6 140.4(2)
C14 C8 C10 C6 -96.0(2)
C16 O3 C7 N1 -175.4(2)
C16 O3 C7 O2 4.7(3)
C18 N4 C9 C6 68.6(3)
C18 N4 C9 C17 -114.7(3)
C18 N4 C19 C21 -57.6(3)
C19 N4 C9 C6 -161.2(2)
C19 N4 C9 C17 15.5(4)
C19 N4 C18 C20 56.4(3)
C20 O15 C21 C19 -58.0(4)
C21 O15 C20 C18 56.6(4)
